data_4081776
loop_
_publ_author_name
'Wang, Yuzhong'
'Abraham, Mariham Y.'
'Gilliard, Robert J.'
'Sexton, Daniel R.'
'Wei, Pingrong'
'Robinson, Gregory H.'

_publ_section_title
;
 N-Heterocyclic Olefin Stabilized Borenium Cations
;
_journal_issue 22
_journal_name_full Organometallics
_journal_page_first 6639
_journal_paper_doi 10.1021/om400539z
_journal_volume 32
_journal_year 2013
_chemical_formula_sum 'C43 H62 B Br3 N2 O2'
_chemical_formula_weight 889.49
_chemical_name_systematic
; 
 ? 
;
_space_group_IT_number 2
_symmetry_cell_setting triclinic
_symmetry_space_group_name_Hall '-P 1'
_symmetry_space_group_name_H-M 'P -1'
_atom_sites_solution_hydrogens geom
_atom_sites_solution_primary direct
_atom_sites_solution_secondary difmap
_audit_creation_method SHELXL-97
_cell_angle_alpha 64.0300(10)
_cell_angle_beta 89.490(2)
_cell_angle_gamma 83.418(2)
_cell_formula_units_Z 2
_cell_length_a 10.7406(12)
_cell_length_b 15.0071(17)
_cell_length_c 16.4133(18)
_cell_measurement_reflns_used 2588
_cell_measurement_temperature 296(2)
_cell_measurement_theta_max 18.003
_cell_measurement_theta_min 2.291
_cell_volume 2360.2(5)
_computing_structure_refinement 'SHELXL-97 (Sheldrick, 2008)'
_computing_structure_solution 'SHELXS-97 (Sheldrick, 2008)'
_diffrn_ambient_temperature 296(2)
_diffrn_measured_fraction_theta_full 0.999
_diffrn_measured_fraction_theta_max 0.999
_diffrn_measurement_device_type 'BRUKER SMART APEX II'
_diffrn_measurement_method 'OMEGA SCAN'
_diffrn_radiation_monochromator graphite
_diffrn_radiation_source 'fine-focus sealed tube'
_diffrn_radiation_type MoK\a
_diffrn_radiation_wavelength 0.71073
_diffrn_reflns_av_R_equivalents 0.0803
_diffrn_reflns_av_sigmaI/netI 0.1051
_diffrn_reflns_limit_h_max 12
_diffrn_reflns_limit_h_min -12
_diffrn_reflns_limit_k_max 18
_diffrn_reflns_limit_k_min -18
_diffrn_reflns_limit_l_max 19
_diffrn_reflns_limit_l_min -19
_diffrn_reflns_number 25784
_diffrn_reflns_theta_full 25.35
_diffrn_reflns_theta_max 25.35
_diffrn_reflns_theta_min 2.29
_exptl_absorpt_coefficient_mu 2.597
_exptl_absorpt_correction_T_max 0.8811
_exptl_absorpt_correction_T_min 0.5746
_exptl_absorpt_correction_type multi-scan
_exptl_absorpt_process_details 'BRUKER SADABS'
_exptl_crystal_colour colorless
_exptl_crystal_density_diffrn 1.252
_exptl_crystal_density_method 'not measured'
_exptl_crystal_description plate
_exptl_crystal_F_000 920
_exptl_crystal_size_max 0.24
_exptl_crystal_size_mid 0.16
_exptl_crystal_size_min 0.05
_refine_diff_density_max 0.964
_refine_diff_density_min -0.447
_refine_diff_density_rms 0.090
_refine_ls_extinction_coef 0.014(2)
_refine_ls_extinction_expression Fc^*^=kFc[1+0.001xFc^2^\l^3^/sin(2\q)]^-1/4^
_refine_ls_extinction_method SHELXL
_refine_ls_goodness_of_fit_ref 1.068
_refine_ls_hydrogen_treatment constr
_refine_ls_matrix_type full
_refine_ls_number_parameters 503
_refine_ls_number_reflns 8618
_refine_ls_number_restraints 302
_refine_ls_restrained_S_all 1.072
_refine_ls_R_factor_all 0.2048
_refine_ls_R_factor_gt 0.0874
_refine_ls_shift/su_max 0.003
_refine_ls_shift/su_mean 0.000
_refine_ls_structure_factor_coef Fsqd
_refine_ls_weighting_details 'calc w=1/[\s^2^(Fo^2^)+(0.1310P)^2^+0.0000P] where P=(Fo^2^+2Fc^2^)/3'
_refine_ls_weighting_scheme calc
_refine_ls_wR_factor_gt 0.2271
_refine_ls_wR_factor_ref 0.2821
_reflns_number_gt 3331
_reflns_number_total 8618
_reflns_threshold_expression >2sigma(I)
_cod_data_source_file om400539z_si_002.cif
_cod_data_source_block y1_compound3
_cod_original_sg_symbol_H-M P-1
_cod_database_code 4081776

loop_
_symmetry_equiv_pos_as_xyz
'x, y, z'
'-x, -y, -z'

loop_
_atom_site_label
_atom_site_type_symbol
_atom_site_fract_x
_atom_site_fract_y
_atom_site_fract_z
_atom_site_U_iso_or_equiv
_atom_site_adp_type
_atom_site_occupancy
_atom_site_symmetry_multiplicity
_atom_site_calc_flag
_atom_site_refinement_flags
_atom_site_disorder_assembly
_atom_site_disorder_group
Br1 Br 0.20669(6) 0.45403(8) 0.29821(6) 0.1003(5) Uani 1 1 d . . .
B1 B 2.0507(9) -0.2756(9) 0.6602(8) 0.096(3) Uani 1 1 d . A .
O1 O 2.0002(6) -0.2215(5) 0.5755(5) 0.124(2) Uani 1 1 d D . .
O2 O 2.0513(6) -0.2301(5) 0.7144(4) 0.124(2) Uani 1 1 d D . .
N1 N 2.3067(5) -0.4458(5) 0.8050(4) 0.0864(18) Uani 1 1 d . . .
N2 N 2.3377(5) -0.3932(5) 0.6622(4) 0.0848(18) Uani 1 1 d . . .
C1 C 2.1116(6) -0.3843(6) 0.7031(5) 0.091(2) Uani 1 1 d . . .
H1A H 2.0711 -0.4193 0.7595 0.109 Uiso 1 1 calc R A .
H1B H 2.0915 -0.4134 0.6631 0.109 Uiso 1 1 calc R . .
C2 C 2.2480(7) -0.4065(6) 0.7232(5) 0.078(2) Uani 1 1 d . A .
C3 C 2.4355(7) -0.4574(7) 0.7942(7) 0.106(3) Uani 1 1 d . . .
H3 H 2.4976 -0.4832 0.8405 0.127 Uiso 1 1 calc R . .
C4 C 2.4541(7) -0.4250(6) 0.7052(6) 0.093(2) Uani 1 1 d . . .
H4 H 2.5307 -0.4242 0.6783 0.111 Uiso 1 1 calc R . .
C5 C 2.3148(7) -0.3591(8) 0.5658(5) 0.095(3) Uani 1 1 d U . .
C6 C 2.3275(9) -0.2565(9) 0.5095(7) 0.114(3) Uani 1 1 d U . .
C7 C 2.3060(12) -0.2270(10) 0.4169(7) 0.151(4) Uani 1 1 d U . .
H7 H 2.3174 -0.1619 0.3770 0.181 Uiso 1 1 calc R . .
C8 C 2.2698(15) -0.2865(14) 0.3810(10) 0.174(6) Uani 1 1 d U . .
H8 H 2.2515 -0.2623 0.3192 0.209 Uiso 1 1 calc R . .
C9 C 2.2615(10) -0.3832(12) 0.4400(9) 0.141(4) Uani 1 1 d U . .
H9 H 2.2395 -0.4251 0.4157 0.169 Uiso 1 1 calc R . .
C10 C 2.2831(8) -0.4244(9) 0.5327(7) 0.109(3) Uani 1 1 d U . .
C11 C 2.2800(10) -0.5341(9) 0.5952(8) 0.133(3) Uani 1 1 d . . .
H11 H 2.2894 -0.5443 0.6581 0.159 Uiso 1 1 calc R . .
C12 C 2.1513(11) -0.5644(10) 0.5815(10) 0.187(6) Uani 1 1 d . . .
H12A H 2.1484 -0.6337 0.6216 0.281 Uiso 1 1 calc R . .
H12B H 2.1405 -0.5540 0.5198 0.281 Uiso 1 1 calc R . .
H12C H 2.0853 -0.5245 0.5946 0.281 Uiso 1 1 calc R . .
C13 C 2.3846(12) -0.5961(10) 0.5774(10) 0.191(6) Uani 1 1 d . . .
H13A H 2.3813 -0.6653 0.6175 0.286 Uiso 1 1 calc R . .
H13B H 2.4632 -0.5771 0.5876 0.286 Uiso 1 1 calc R . .
H13C H 2.3769 -0.5861 0.5156 0.286 Uiso 1 1 calc R . .
C14 C 2.3698(10) -0.1862(8) 0.5484(8) 0.132(3) Uani 1 1 d D . .
H14 H 2.3641 -0.2188 0.6145 0.158 Uiso 1 1 calc R . .
C15 C 2.5055(10) -0.1686(10) 0.5267(9) 0.170(5) Uani 1 1 d . . .
H15A H 2.5317 -0.1276 0.5531 0.255 Uiso 1 1 calc R . .
H15B H 2.5123 -0.1356 0.4621 0.255 Uiso 1 1 calc R . .
H15C H 2.5580 -0.2316 0.5511 0.255 Uiso 1 1 calc R . .
C16 C 2.2820(11) -0.0876(8) 0.5100(10) 0.188(6) Uani 1 1 d D . .
H16A H 2.1978 -0.1007 0.5266 0.282 Uiso 1 1 calc R . .
H16B H 2.2850 -0.0556 0.4451 0.282 Uiso 1 1 calc R . .
H16C H 2.3083 -0.0446 0.5342 0.282 Uiso 1 1 calc R . .
C17 C 2.2498(8) -0.4795(8) 0.8929(5) 0.091(2) Uani 1 1 d . . .
C18 C 2.2518(9) -0.4209(9) 0.9387(7) 0.115(3) Uani 1 1 d . . .
C19 C 2.1996(11) -0.4628(11) 1.0249(7) 0.143(4) Uani 1 1 d . . .
H19 H 2.1985 -0.4278 1.0596 0.171 Uiso 1 1 calc R . .
C20 C 2.1511(11) -0.5509(12) 1.0600(8) 0.152(5) Uani 1 1 d . . .
H20 H 2.1166 -0.5745 1.1168 0.183 Uiso 1 1 calc R . .
C21 C 2.1539(11) -0.6044(10) 1.0103(8) 0.145(4) Uani 1 1 d . . .
H21 H 2.1207 -0.6649 1.0336 0.174 Uiso 1 1 calc R . .
C22 C 2.2037(9) -0.5708(9) 0.9287(7) 0.108(3) Uani 1 1 d . . .
C23 C 2.2060(10) -0.6373(8) 0.8785(7) 0.132(3) Uani 1 1 d D . .
H23 H 2.2297 -0.5967 0.8165 0.159 Uiso 1 1 calc R . .
C24 C 2.3107(14) -0.7296(12) 0.9216(11) 0.230(8) Uani 1 1 d . . .
H24A H 2.3894 -0.7068 0.9253 0.344 Uiso 1 1 calc R . .
H24B H 2.3180 -0.7645 0.8844 0.344 Uiso 1 1 calc R . .
H24C H 2.2884 -0.7738 0.9814 0.344 Uiso 1 1 calc R . .
C25 C 2.0850(11) -0.6745(10) 0.8707(10) 0.198(6) Uani 1 1 d D . .
H25A H 2.0206 -0.6188 0.8433 0.297 Uiso 1 1 calc R . .
H25B H 2.0614 -0.7188 0.9300 0.297 Uiso 1 1 calc R . .
H25C H 2.0955 -0.7095 0.8337 0.297 Uiso 1 1 calc R . .
C26 C 2.3053(11) -0.3207(9) 0.8992(7) 0.125(3) Uani 1 1 d . . .
H26 H 2.3245 -0.3030 0.8358 0.150 Uiso 1 1 calc R . .
C27 C 2.2115(13) -0.2398(9) 0.9017(8) 0.175(5) Uani 1 1 d . . .
H27A H 2.2468 -0.1778 0.8769 0.263 Uiso 1 1 calc R . .
H27B H 2.1907 -0.2568 0.9634 0.263 Uiso 1 1 calc R . .
H27C H 2.1371 -0.2330 0.8665 0.263 Uiso 1 1 calc R . .
C28 C 2.4297(10) -0.3291(10) 0.9531(8) 0.163(4) Uani 1 1 d . . .
H28A H 2.4628 -0.2662 0.9270 0.245 Uiso 1 1 calc R . .
H28B H 2.4900 -0.3797 0.9499 0.245 Uiso 1 1 calc R . .
H28C H 2.4122 -0.3465 1.0154 0.245 Uiso 1 1 calc R . .
C29 C 1.940(3) -0.265(3) 0.525(3) 0.203(15) Uani 0.431(12) 1 d PDU A 1
H29A H 1.9068 -0.3259 0.5648 0.244 Uiso 0.431(12) 1 calc PR A 1
H29B H 1.9970 -0.2783 0.4842 0.244 Uiso 0.431(12) 1 calc PR A 1
C30 C 1.835(3) -0.181(3) 0.472(2) 0.242(13) Uani 0.431(12) 1 d PDU A 1
H30A H 1.7579 -0.2087 0.4724 0.291 Uiso 0.431(12) 1 calc PR A 1
H30B H 1.8205 -0.1366 0.5013 0.291 Uiso 0.431(12) 1 calc PR A 1
C31 C 1.873(4) -0.123(4) 0.375(3) 0.295(12) Uani 0.431(12) 1 d PDU A 1
H31A H 1.9176 -0.1658 0.3517 0.354 Uiso 0.431(12) 1 calc PR A 1
H31B H 1.9225 -0.0701 0.3691 0.354 Uiso 0.431(12) 1 calc PR A 1
C32 C 1.741(4) -0.082(4) 0.332(2) 0.257(14) Uani 0.431(12) 1 d PDU A 1
H32A H 1.7152 -0.0144 0.3247 0.308 Uiso 0.431(12) 1 calc PR A 1
H32B H 1.6787 -0.1249 0.3642 0.308 Uiso 0.431(12) 1 calc PR A 1
Br2 Br 1.777(2) -0.0851(15) 0.2181(11) 0.483(11) Uani 0.431(12) 1 d PDU A 1
C29' C 1.9920(18) -0.2643(14) 0.5106(10) 0.105(5) Uani 0.569(12) 1 d PDU A 2
H29C H 1.9356 -0.3153 0.5320 0.126 Uiso 0.569(12) 1 calc PR A 2
H29D H 2.0741 -0.2950 0.5051 0.126 Uiso 0.569(12) 1 calc PR A 2
C30' C 1.9430(18) -0.1809(17) 0.4183(12) 0.163(7) Uani 0.569(12) 1 d PDU A 2
H30C H 2.0003 -0.1307 0.3986 0.196 Uiso 0.569(12) 1 calc PR A 2
H30D H 1.9445 -0.2086 0.3748 0.196 Uiso 0.569(12) 1 calc PR A 2
C31' C 1.812(2) -0.130(2) 0.4159(14) 0.184(8) Uani 0.569(12) 1 d PDU A 2
H31C H 1.8087 -0.0966 0.4549 0.220 Uiso 0.569(12) 1 calc PR A 2
H31D H 1.7521 -0.1786 0.4362 0.220 Uiso 0.569(12) 1 calc PR A 2
C32' C 1.781(2) -0.0542(18) 0.3167(13) 0.162(8) Uani 0.569(12) 1 d PDU A 2
H32C H 1.8553 -0.0226 0.2920 0.194 Uiso 0.569(12) 1 calc PR A 2
H32D H 1.7164 -0.0027 0.3153 0.194 Uiso 0.569(12) 1 calc PR A 2
Br2' Br 1.7251(4) -0.1092(3) 0.2400(3) 0.183(2) Uani 0.569(12) 1 d PDU A 2
C33 C 1.971(3) -0.1347(19) 0.690(4) 0.124(8) Uani 0.40(2) 1 d PDU A 1
H33A H 1.9448 -0.1044 0.6262 0.149 Uiso 0.40(2) 1 calc PR A 1
H33B H 2.0166 -0.0887 0.7012 0.149 Uiso 0.40(2) 1 calc PR A 1
C34 C 1.856(4) -0.1576(19) 0.749(3) 0.137(7) Uani 0.40(2) 1 d PDU A 1
H34A H 1.8818 -0.2048 0.8107 0.165 Uiso 0.40(2) 1 calc PR A 1
H34B H 1.8142 -0.0970 0.7489 0.165 Uiso 0.40(2) 1 calc PR A 1
C35 C 1.769(3) -0.202(4) 0.708(4) 0.198(8) Uani 0.40(2) 1 d PDU A 1
H35A H 1.8103 -0.2655 0.7134 0.237 Uiso 0.40(2) 1 calc PR A 1
H35B H 1.7551 -0.1579 0.6434 0.237 Uiso 0.40(2) 1 calc PR A 1
C36 C 1.642(4) -0.218(2) 0.751(5) 0.196(10) Uani 0.40(2) 1 d PDU A 1
H36A H 1.6540 -0.2655 0.8141 0.235 Uiso 0.40(2) 1 calc PR A 1
H36B H 1.5921 -0.2465 0.7208 0.235 Uiso 0.40(2) 1 calc PR A 1
Br3 Br 1.5526(17) -0.0945(13) 0.7403(14) 0.49(2) Uani 0.40(2) 1 d PDU A 1
C33' C 1.990(2) -0.1280(15) 0.692(3) 0.156(9) Uani 0.60(2) 1 d PDU A 2
H33C H 1.9770 -0.0913 0.6266 0.187 Uiso 0.60(2) 1 calc PR A 2
H33D H 2.0460 -0.0941 0.7115 0.187 Uiso 0.60(2) 1 calc PR A 2
C34' C 1.864(3) -0.1252(18) 0.735(2) 0.170(7) Uani 0.60(2) 1 d PDU A 2
H34C H 1.8769 -0.1531 0.8008 0.204 Uiso 0.60(2) 1 calc PR A 2
H34D H 1.8253 -0.0566 0.7134 0.204 Uiso 0.60(2) 1 calc PR A 2
C35' C 1.7793(19) -0.185(2) 0.712(3) 0.154(7) Uani 0.60(2) 1 d PDU A 2
H35C H 1.8282 -0.2464 0.7190 0.185 Uiso 0.60(2) 1 calc PR A 2
H35D H 1.7533 -0.1473 0.6481 0.185 Uiso 0.60(2) 1 calc PR A 2
C36' C 1.662(2) -0.2110(15) 0.766(3) 0.151(8) Uani 0.60(2) 1 d PDU A 2
H36C H 1.6866 -0.2478 0.8296 0.181 Uiso 0.60(2) 1 calc PR A 2
H36D H 1.6202 -0.2541 0.7480 0.181 Uiso 0.60(2) 1 calc PR A 2
Br3' Br 1.5470(2) -0.0944(3) 0.7469(2) 0.162(3) Uani 0.60(2) 1 d PDU A 2
C37 C 1.975(3) -0.013(2) 0.892(2) 0.450 Uiso 1 1 d D . .
H37A H 2.0535 0.0125 0.8869 0.675 Uiso 1 1 calc R . .
H37B H 1.9679 -0.0398 0.8487 0.675 Uiso 1 1 calc R . .
H37C H 1.9698 -0.0657 0.9522 0.675 Uiso 1 1 calc R . .
C38 C 1.8665(18) 0.0710(17) 0.8736(14) 0.66(4) Uiso 1 1 d GD . .
C39 C 1.755(3) 0.0283(12) 0.8929(13) 0.437(18) Uiso 1 1 d G . .
H39 H 1.7545 -0.0377 0.9031 0.524 Uiso 1 1 calc R . .
C40 C 1.6449(17) 0.084(2) 0.8969(11) 0.350 Uiso 1 1 d G . .
H40 H 1.5704 0.0557 0.9098 0.420 Uiso 1 1 calc R . .
C41 C 1.6459(17) 0.1829(19) 0.8816(11) 0.350 Uiso 1 1 d G . .
H41 H 1.5721 0.2203 0.8843 0.420 Uiso 1 1 calc R . .
C42 C 1.757(2) 0.2255(12) 0.8623(11) 0.367(14) Uiso 1 1 d G . .
H42 H 1.7579 0.2915 0.8521 0.441 Uiso 1 1 calc R . .
C43 C 1.8676(17) 0.1696(18) 0.8583(12) 0.386(15) Uiso 1 1 d GD . .
H43 H 1.9421 0.1982 0.8454 0.463 Uiso 1 1 calc R . .

loop_
_atom_site_aniso_label
_atom_site_aniso_U_11
_atom_site_aniso_U_22
_atom_site_aniso_U_33
_atom_site_aniso_U_23
_atom_site_aniso_U_13
_atom_site_aniso_U_12
Br1 0.0544(5) 0.1627(10) 0.1204(8) -0.0957(7) 0.0041(4) -0.0130(4)
B1 0.087(6) 0.110(10) 0.089(8) -0.046(8) -0.015(6) 0.004(6)
O1 0.111(4) 0.128(5) 0.119(5) -0.045(4) -0.021(4) 0.005(4)
O2 0.112(4) 0.124(6) 0.131(5) -0.055(5) -0.016(4) 0.007(4)
N1 0.068(4) 0.108(5) 0.081(5) -0.041(4) -0.012(4) -0.004(3)
N2 0.066(4) 0.107(5) 0.075(4) -0.036(4) -0.002(3) -0.004(3)
C1 0.070(5) 0.108(7) 0.083(5) -0.033(5) -0.005(4) -0.003(5)
C2 0.069(4) 0.093(6) 0.075(5) -0.038(5) 0.005(4) -0.019(4)
C3 0.072(5) 0.134(8) 0.111(8) -0.053(6) -0.003(5) -0.017(5)
C4 0.071(5) 0.113(7) 0.085(6) -0.037(5) 0.003(4) -0.011(4)
C5 0.090(5) 0.122(8) 0.060(5) -0.031(6) 0.000(4) -0.002(5)
C6 0.112(7) 0.121(9) 0.082(7) -0.024(7) 0.011(5) 0.001(6)
C7 0.173(10) 0.158(11) 0.071(8) -0.011(7) 0.022(7) 0.009(8)
C8 0.221(13) 0.209(15) 0.099(10) -0.079(10) 0.016(9) -0.006(12)
C9 0.148(9) 0.182(12) 0.115(9) -0.088(9) 0.001(7) -0.012(9)
C10 0.112(6) 0.145(10) 0.091(7) -0.072(7) -0.002(5) -0.011(6)
C11 0.138(9) 0.130(10) 0.153(9) -0.077(9) 0.022(7) -0.040(7)
C12 0.150(10) 0.183(12) 0.300(17) -0.163(13) -0.003(10) -0.050(9)
C13 0.162(11) 0.158(11) 0.232(14) -0.079(11) 0.073(10) 0.025(9)
C14 0.148(9) 0.105(9) 0.143(9) -0.052(8) 0.019(7) -0.023(7)
C15 0.126(9) 0.184(12) 0.198(12) -0.071(10) 0.037(8) -0.070(8)
C16 0.159(10) 0.101(9) 0.279(17) -0.064(10) 0.030(11) -0.008(8)
C17 0.097(6) 0.099(7) 0.060(5) -0.019(6) 0.015(4) -0.008(5)
C18 0.124(7) 0.137(10) 0.083(7) -0.052(7) -0.016(6) 0.010(7)
C19 0.171(10) 0.181(12) 0.055(7) -0.042(7) 0.010(6) 0.021(9)
C20 0.146(10) 0.164(13) 0.081(8) 0.004(9) 0.028(7) -0.010(9)
C21 0.165(10) 0.168(12) 0.073(7) -0.028(8) 0.030(7) -0.015(8)
C22 0.110(7) 0.116(9) 0.088(7) -0.038(7) 0.000(5) -0.011(6)
C23 0.146(9) 0.111(8) 0.123(8) -0.032(7) 0.004(7) -0.029(7)
C24 0.230(15) 0.205(14) 0.279(18) -0.154(14) -0.126(14) 0.089(13)
C25 0.131(10) 0.185(13) 0.271(17) -0.085(12) -0.023(10) -0.046(9)
C26 0.160(9) 0.126(9) 0.094(7) -0.049(7) 0.005(6) -0.034(8)
C27 0.215(13) 0.156(11) 0.167(11) -0.096(9) -0.057(10) 0.046(10)
C28 0.143(9) 0.201(13) 0.162(10) -0.090(10) -0.024(8) -0.037(9)
C29 0.18(2) 0.21(2) 0.175(19) -0.058(17) -0.032(18) 0.033(17)
C30 0.175(19) 0.23(2) 0.223(17) -0.026(19) -0.044(16) 0.031(17)
C31 0.18(2) 0.23(2) 0.283(15) 0.039(16) 0.008(16) 0.069(19)
C32 0.20(2) 0.23(3) 0.232(16) -0.02(2) -0.045(18) 0.02(2)
Br2 0.66(3) 0.421(17) 0.323(12) -0.145(12) 0.023(14) 0.028(16)
C29' 0.097(11) 0.154(13) 0.084(8) -0.076(8) -0.017(8) 0.010(9)
C30' 0.157(14) 0.176(16) 0.119(11) -0.037(10) -0.039(11) 0.016(12)
C31' 0.161(14) 0.206(18) 0.134(11) -0.042(12) -0.046(12) 0.034(13)
C32' 0.153(16) 0.171(18) 0.148(13) -0.065(12) -0.063(12) 0.013(13)
Br2' 0.207(4) 0.167(3) 0.172(3) -0.079(2) -0.087(2) 0.022(2)
C33 0.121(15) 0.117(16) 0.186(17) -0.115(14) -0.025(13) -0.005(14)
C34 0.131(13) 0.104(14) 0.218(16) -0.113(12) -0.007(12) 0.007(13)
C35 0.160(13) 0.179(16) 0.224(17) -0.049(13) -0.053(13) -0.068(12)
C36 0.175(15) 0.200(16) 0.20(2) -0.070(17) -0.027(16) -0.060(14)
Br3 0.48(3) 0.307(17) 0.54(3) -0.098(16) 0.071(16) 0.107(15)
C33' 0.117(11) 0.121(14) 0.207(17) -0.058(15) -0.022(12) 0.019(11)
C34' 0.141(11) 0.147(14) 0.221(15) -0.085(13) -0.001(11) 0.002(12)
C35' 0.109(10) 0.138(14) 0.219(14) -0.090(11) 0.020(10) 0.018(9)
C36' 0.113(12) 0.149(12) 0.184(17) -0.078(12) 0.032(12) 0.024(9)
Br3' 0.114(3) 0.144(4) 0.167(4) -0.027(2) 0.0330(16) 0.0419(16)

loop_
_atom_type_symbol
_atom_type_description
_atom_type_scat_dispersion_real
_atom_type_scat_dispersion_imag
_atom_type_scat_source
C C 0.0033 0.0016 'International Tables Vol C Tables 4.2.6.8 and 6.1.1.4'
H H 0.0000 0.0000 'International Tables Vol C Tables 4.2.6.8 and 6.1.1.4'
N N 0.0061 0.0033 'International Tables Vol C Tables 4.2.6.8 and 6.1.1.4'
B B 0.0013 0.0007 'International Tables Vol C Tables 4.2.6.8 and 6.1.1.4'
Br Br -0.2901 2.4595 'International Tables Vol C Tables 4.2.6.8 and 6.1.1.4'
O O 0.0106 0.0060 'International Tables Vol C Tables 4.2.6.8 and 6.1.1.4'

loop_
_geom_angle_atom_site_label_1
_geom_angle_atom_site_label_2
_geom_angle_atom_site_label_3
_geom_angle
O2 B1 O1 117.5(9)
O2 B1 C1 114.6(9)
O1 B1 C1 127.9(9)
B1 O1 C29 123.2(18)
B1 O1 C29' 122.2(9)
C29 O1 C29' 24(2)
B1 O2 C33' 125.3(19)
B1 O2 C33 120(2)
C33' O2 C33 10(2)
C2 N1 C3 108.4(7)
C2 N1 C17 127.5(6)
C3 N1 C17 123.9(7)
C2 N2 C4 110.4(6)
C2 N2 C5 125.2(6)
C4 N2 C5 124.1(7)
C2 C1 B1 119.5(7)
N1 C2 N2 106.9(6)
N1 C2 C1 126.9(7)
N2 C2 C1 126.2(7)
C4 C3 N1 108.1(7)
C3 C4 N2 106.2(7)
C10 C5 C6 123.6(8)
C10 C5 N2 120.3(9)
C6 C5 N2 116.0(8)
C7 C6 C5 114.1(11)
C7 C6 C14 123.4(11)
C5 C6 C14 122.4(9)
C6 C7 C8 124.8(13)
C7 C8 C9 116.6(13)
C10 C9 C8 125.5(13)
C5 C10 C9 115.2(11)
C5 C10 C11 121.1(9)
C9 C10 C11 123.6(11)
C10 C11 C13 110.5(9)
C10 C11 C12 109.2(10)
C13 C11 C12 110.9(10)
C15 C14 C6 110.2(9)
C15 C14 C16 111.3(9)
C6 C14 C16 109.8(10)
C18 C17 C22 123.5(9)
C18 C17 N1 118.0(9)
C22 C17 N1 118.4(9)
C17 C18 C19 113.3(11)
C17 C18 C26 123.0(9)
C19 C18 C26 123.7(11)
C20 C19 C18 124.2(12)
C19 C20 C21 118.7(12)
C22 C21 C20 120.9(13)
C21 C22 C17 119.5(10)
C21 C22 C23 117.4(12)
C17 C22 C23 123.1(9)
C24 C23 C25 108.5(10)
C24 C23 C22 111.1(9)
C25 C23 C22 116.8(11)
C18 C26 C27 110.7(10)
C18 C26 C28 110.4(9)
C27 C26 C28 109.8(9)
O1 C29 C30 101(2)
C31 C30 C29 109(4)
C30 C31 C32 97(3)
C31 C32 Br2 96(3)
O1 C29' C30' 108.9(14)
C31' C30' C29' 115.5(17)
C30' C31' C32' 106(2)
C31' C32' Br2' 114.9(18)
O2 C33 C34 107(3)
C35 C34 C33 107.1(18)
C34 C35 C36 115(2)
C35 C36 Br3 111.1(19)
O2 C33' C34' 114(2)
C35' C34' C33' 109.3(16)
C34' C35' C36' 117.1(16)
C35' C36' Br3' 112.5(12)
C39 C38 C43 120.0
C39 C38 C37 107.7(17)
C43 C38 C37 131.1(17)
C40 C39 C38 120.0
C39 C40 C41 120.0
C42 C41 C40 120.0
C41 C42 C43 120.0
C42 C43 C38 120.0

loop_
_geom_bond_atom_site_label_1
_geom_bond_atom_site_label_2
_geom_bond_distance
B1 O2 1.339(11)
B1 O1 1.345(11)
B1 C1 1.530(13)
O1 C29 1.454(14)
O1 C29' 1.473(11)
O2 C33' 1.482(16)
O2 C33 1.474(18)
N1 C2 1.336(8)
N1 C3 1.393(9)
N1 C17 1.459(9)
N2 C2 1.350(8)
N2 C4 1.369(9)
N2 C5 1.447(9)
C1 C2 1.472(9)
C3 C4 1.343(10)
C5 C10 1.386(12)
C5 C6 1.429(12)
C6 C7 1.397(14)
C6 C14 1.559(14)
C7 C8 1.356(17)
C8 C9 1.360(16)
C9 C10 1.379(14)
C10 C11 1.515(13)
C11 C13 1.486(13)
C11 C12 1.552(14)
C14 C15 1.522(13)
C14 C16 1.533(12)
C17 C18 1.385(12)
C17 C22 1.384(12)
C18 C19 1.413(13)
C18 C26 1.534(14)
C19 C20 1.355(16)
C20 C21 1.371(16)
C21 C22 1.339(13)
C22 C23 1.545(13)
C23 C24 1.575(15)
C23 C25 1.500(11)
C26 C27 1.501(14)
C26 C28 1.571(13)
C29 C30 1.530(13)
C30 C31 1.523(13)
C31 C32 1.530(13)
C32 Br2 1.92(2)
C29' C30' 1.530(12)
C30' C31' 1.517(12)
C31' C32' 1.535(12)
C32' Br2' 1.913(16)
C33 C34 1.533(14)
C34 C35 1.525(14)
C35 C36 1.527(14)
C36 Br3 1.93(2)
C33' C34' 1.529(13)
C34' C35' 1.508(13)
C35' C36' 1.517(13)
C36' Br3' 1.931(14)
C37 C38 1.542(15)
C38 C39 1.3900
C38 C43 1.3900
C39 C40 1.3900
C40 C41 1.3900
C41 C42 1.3900
C42 C43 1.3900
